data_7010468
loop_
_publ_author_name
'Davies, John E.'
'Mays, Martin J.'
'Raithby, Paul R.'
'Sarveswaran, Koshala'
'Solan, Gregory A.'

_publ_section_title
;
 Alkyne--phosphinoalkyne coupling reactions on mixed-metal
 tungsten--cobalt centres; P--C(alkyne) bond cleavage versus
 P--C(alkyne) bond preservation
;
_journal_issue 8
_journal_name_full 'Journal of the Chemical Society, Dalton Transactions'
_journal_page_first 1269
_journal_paper_doi 10.1039/b009396n
_journal_year 2001
_chemical_formula_sum 'C39 H30 Co Fe O8 P W'
_chemical_formula_weight 956.23
_chemical_name_systematic
; 
? 
;
_space_group_IT_number 14
_symmetry_cell_setting monoclinic
_symmetry_space_group_name_Hall '-P 2yn'
_symmetry_space_group_name_H-M 'P 1 21/n 1'
_atom_sites_solution_hydrogens geom
_atom_sites_solution_primary direct
_atom_sites_solution_secondary difmap
_audit_creation_method SHELXL
_cell_angle_alpha 90.00
_cell_angle_beta 103.54(2)
_cell_angle_gamma 90.00
_cell_formula_units_Z 4
_cell_length_a 11.688(6)
_cell_length_b 17.919(9)
_cell_length_c 17.359(9)
_cell_measurement_reflns_used 48
_cell_measurement_temperature 180(2)
_cell_measurement_theta_max 12.5
_cell_measurement_theta_min 10
_cell_volume 3535(3)
_computing_cell_refinement 'Stoe DIF4'
_computing_data_collection 'Stoe DIF4'
_computing_data_reduction 'Stoe REDU4'
_computing_molecular_graphics SHELXTL-Plus
_computing_publication_material SHELXL-93
_computing_structure_refinement 'SHELXL-93 (Sheldrick, 1993)'
_computing_structure_solution 'SHELXS-86 (Sheldrick, 1990)'
_diffrn_ambient_temperature 180(2)
_diffrn_measurement_device 'Stoe diffractometer'
_diffrn_measurement_method 'omega-theta scans'
_diffrn_radiation_monochromator graphite
_diffrn_radiation_source 'fine-focus sealed tube'
_diffrn_radiation_type MoK\a
_diffrn_radiation_wavelength 0.71073
_diffrn_reflns_av_R_equivalents 0.0288
_diffrn_reflns_av_sigmaI/netI 0.0336
_diffrn_reflns_limit_h_max 12
_diffrn_reflns_limit_h_min -12
_diffrn_reflns_limit_k_max 19
_diffrn_reflns_limit_k_min 0
_diffrn_reflns_limit_l_max 18
_diffrn_reflns_limit_l_min -16
_diffrn_reflns_number 4644
_diffrn_reflns_theta_max 22.50
_diffrn_reflns_theta_min 3.52
_diffrn_standards_interval_time 90
_diffrn_standards_number 3
_exptl_absorpt_coefficient_mu 4.214
_exptl_absorpt_correction_T_max 0.361
_exptl_absorpt_correction_T_min 0.285
_exptl_absorpt_correction_type 'semi-empirical psi scans'
_exptl_crystal_colour red
_exptl_crystal_density_diffrn 1.797
_exptl_crystal_description block
_exptl_crystal_F_000 1880
_exptl_crystal_size_max 0.23
_exptl_crystal_size_mid 0.19
_exptl_crystal_size_min 0.19
_refine_diff_density_max 0.729
_refine_diff_density_min -0.603
_refine_diff_density_rms 0.108
_refine_ls_extinction_method none
_refine_ls_goodness_of_fit_all 1.122
_refine_ls_goodness_of_fit_obs 1.125
_refine_ls_hydrogen_treatment 'Riding model'
_refine_ls_matrix_type full
_refine_ls_number_parameters 463
_refine_ls_number_reflns 4594
_refine_ls_number_restraints 0
_refine_ls_restrained_S_all 1.154
_refine_ls_restrained_S_obs 1.125
_refine_ls_R_factor_all 0.0404
_refine_ls_R_factor_obs 0.0308
_refine_ls_shift/esd_max 0.015
_refine_ls_shift/esd_mean 0.001
_refine_ls_structure_factor_coef Fsqd
_refine_ls_weighting_details 'w=1/[\s^2^(Fo^2^)+(0.0360P)^2^+11.6976P] where P=(Fo^2^+2Fc^2^)/3'
_refine_ls_weighting_scheme calc
_refine_ls_wR_factor_all 0.0864
_refine_ls_wR_factor_obs 0.0780
_reflns_number_observed 4011
_reflns_number_total 4605
_reflns_observed_criterion >2sigma(I)
_cod_data_source_file b009396n.txt
_cod_data_source_block mm9806
_cod_depositor_comments
;
The following automatic conversions were performed:

'_refine_ls_weighting_scheme' value 'calc
w=1/[\s^2^(Fo^2^)+(0.0360P)^2^+11.6976P] where P=(Fo^2^+2Fc^2^)/3'
was changed to 'calc'. New tag '_refine_ls_weighting_details' was
created. The value of the new tag was set to
'w=1/[\s^2^(Fo^2^)+(0.0360P)^2^+11.6976P] where P=(Fo^2^+2Fc^2^)/3'.

Automatic conversion script
Id: cif_fix_values 3143 2015-03-26 13:38:13Z robertas 
;
_cod_original_cell_volume 3534.6(31)
_cod_original_sg_symbol_H-M P2(1)/n
_cod_database_code 7010468

loop_
_symmetry_equiv_pos_as_xyz
'x, y, z'
'-x+1/2, y+1/2, -z+1/2'
'-x, -y, -z'
'x-1/2, -y-1/2, z-1/2'

loop_
_atom_site_aniso_label
_atom_site_aniso_U_11
_atom_site_aniso_U_22
_atom_site_aniso_U_33
_atom_site_aniso_U_23
_atom_site_aniso_U_13
_atom_site_aniso_U_12
W1 0.0183(2) 0.0247(2) 0.0254(2) 0.00056(13) 0.00807(12) 0.00071(13)
Co1 0.0164(5) 0.0298(5) 0.0256(5) 0.0071(4) 0.0044(4) 0.0010(4)
Fe1 0.0233(5) 0.0299(6) 0.0258(5) -0.0022(4) 0.0052(4) -0.0042(4)
P1 0.0173(9) 0.0266(10) 0.0218(9) 0.0003(8) 0.0060(7) -0.0013(8)
C1 0.022(4) 0.044(5) 0.031(4) -0.013(4) 0.008(3) -0.008(4)
O1 0.027(3) 0.051(4) 0.050(4) -0.009(3) -0.013(3) 0.008(3)
C2 0.035(5) 0.034(4) 0.036(5) -0.005(4) 0.004(4) -0.016(4)
O2 0.067(4) 0.046(4) 0.042(3) 0.009(3) 0.008(3) -0.021(3)
C3 0.044(5) 0.037(5) 0.034(4) -0.006(4) 0.009(4) 0.001(4)
O3 0.058(4) 0.067(4) 0.063(4) -0.007(3) 0.041(4) 0.006(3)
C4 0.041(5) 0.031(4) 0.030(4) 0.004(4) 0.002(4) 0.001(4)
O4 0.070(4) 0.043(4) 0.050(4) 0.000(3) -0.016(3) -0.018(3)
C5 0.024(4) 0.037(5) 0.046(5) 0.000(4) 0.017(4) -0.004(4)
O5 0.028(3) 0.042(3) 0.093(5) 0.011(3) 0.022(3) 0.014(3)
C6 0.026(4) 0.034(5) 0.042(5) -0.005(4) 0.016(4) 0.008(4)
O6 0.051(4) 0.028(3) 0.076(4) 0.000(3) 0.034(3) 0.001(3)
C7 0.026(5) 0.057(6) 0.062(6) 0.033(5) 0.012(4) 0.002(4)
O7 0.019(4) 0.104(6) 0.143(7) 0.087(5) 0.009(4) 0.008(4)
C8 0.021(4) 0.041(5) 0.030(4) 0.003(4) 0.006(3) 0.001(3)
O8 0.034(3) 0.054(4) 0.048(3) 0.024(3) 0.017(3) 0.008(3)
C9 0.013(3) 0.024(4) 0.026(4) 0.005(3) 0.005(3) 0.005(3)
C10 0.019(4) 0.023(4) 0.017(3) 0.002(3) 0.005(3) 0.001(3)
C11 0.013(3) 0.026(4) 0.025(4) 0.005(3) 0.000(3) -0.002(3)
C12 0.017(3) 0.023(4) 0.023(4) 0.004(3) 0.006(3) 0.000(3)
C20 0.019(4) 0.035(4) 0.031(4) 0.001(3) 0.007(3) -0.003(3)
C21 0.033(4) 0.043(5) 0.031(4) 0.009(4) 0.008(3) -0.006(4)
C22 0.022(4) 0.046(5) 0.048(5) -0.007(4) 0.021(4) -0.011(4)
C23 0.022(4) 0.052(5) 0.035(4) 0.005(4) 0.003(3) -0.013(4)
C31 0.054(6) 0.052(5) 0.025(4) -0.008(4) 0.013(4) 0.015(5)
C32 0.023(4) 0.053(5) 0.027(4) 0.004(4) 0.010(3) 0.002(4)
C33 0.030(4) 0.038(4) 0.022(4) 0.007(3) 0.004(3) -0.003(4)
C34 0.024(4) 0.043(5) 0.023(4) 0.008(3) 0.000(3) 0.008(3)
C35 0.030(4) 0.052(5) 0.028(4) -0.005(4) -0.002(3) -0.007(4)
C41 0.022(4) 0.026(4) 0.027(4) -0.004(3) 0.009(3) -0.001(3)
C42 0.022(4) 0.030(4) 0.029(4) -0.006(3) 0.008(3) 0.001(3)
C43 0.027(4) 0.041(5) 0.037(4) -0.009(4) 0.015(3) -0.010(4)
C44 0.043(5) 0.028(4) 0.037(5) -0.005(4) 0.026(4) -0.007(4)
C45 0.043(5) 0.038(5) 0.027(4) 0.005(3) 0.015(4) 0.006(4)
C46 0.028(4) 0.039(4) 0.031(4) 0.007(4) 0.011(3) 0.005(4)
C51 0.014(4) 0.023(4) 0.031(4) -0.004(3) 0.002(3) -0.001(3)
C52 0.027(4) 0.038(5) 0.039(4) 0.005(4) 0.002(4) 0.002(4)
C53 0.024(4) 0.037(5) 0.063(6) 0.001(4) 0.003(4) 0.006(4)
C54 0.041(5) 0.031(5) 0.050(6) 0.011(4) -0.013(4) -0.003(4)
C55 0.044(5) 0.042(5) 0.033(4) 0.014(4) 0.003(4) 0.002(4)
C56 0.035(4) 0.028(4) 0.034(4) 0.011(3) 0.006(4) 0.002(3)
C61 0.017(4) 0.028(4) 0.027(4) -0.005(3) 0.008(3) -0.001(3)
C62 0.022(4) 0.030(4) 0.027(4) 0.002(3) 0.009(3) 0.002(3)
C63 0.040(5) 0.029(4) 0.040(4) -0.006(4) 0.022(4) -0.012(4)
C64 0.017(4) 0.039(5) 0.045(5) -0.013(4) 0.010(4) -0.010(3)
C65 0.028(4) 0.049(5) 0.029(4) -0.013(4) 0.002(3) -0.002(4)
C66 0.020(4) 0.033(4) 0.026(4) -0.003(3) 0.010(3) 0.000(3)

loop_
_atom_site_label
_atom_site_type_symbol
_atom_site_fract_x
_atom_site_fract_y
_atom_site_fract_z
_atom_site_U_iso_or_equiv
_atom_site_thermal_displace_type
_atom_site_occupancy
_atom_site_calc_flag
_atom_site_refinement_flags
_atom_site_disorder_group
W1 W 0.43220(2) 0.16372(2) 0.33169(2) 0.02232(11) Uani 1 d . .
Co1 Co 0.48002(8) 0.17252(5) 0.49026(5) 0.0240(2) Uani 1 d . .
Fe1 Fe 0.36842(9) 0.38909(6) 0.60532(6) 0.0264(2) Uani 1 d . .
P1 P 0.26169(15) 0.30652(10) 0.51889(10) 0.0216(4) Uani 1 d . .
C1 C 0.4682(7) 0.3149(5) 0.6434(4) 0.032(2) Uani 1 d . .
O1 O 0.5301(5) 0.2678(3) 0.6709(3) 0.0463(15) Uani 1 d . .
C2 C 0.3663(7) 0.4493(4) 0.5233(5) 0.036(2) Uani 1 d . .
O2 O 0.3642(5) 0.4885(3) 0.4705(3) 0.052(2) Uani 1 d . .
C3 C 0.2504(7) 0.4015(4) 0.6535(5) 0.039(2) Uani 1 d . .
O3 O 0.1778(6) 0.4095(3) 0.6864(4) 0.058(2) Uani 1 d . .
C4 C 0.4646(7) 0.4518(4) 0.6696(4) 0.035(2) Uani 1 d . .
O4 O 0.5295(6) 0.4901(3) 0.7103(4) 0.059(2) Uani 1 d . .
C5 C 0.5848(7) 0.1085(4) 0.3571(5) 0.034(2) Uani 1 d . .
O5 O 0.6683(5) 0.0727(3) 0.3661(4) 0.053(2) Uani 1 d . .
C6 C 0.3795(6) 0.0598(5) 0.3493(4) 0.032(2) Uani 1 d . .
O6 O 0.3506(5) -0.0001(3) 0.3537(4) 0.0486(15) Uani 1 d . .
C7 C 0.6253(7) 0.1492(5) 0.5336(5) 0.048(2) Uani 1 d . .
O7 O 0.7185(5) 0.1286(4) 0.5596(5) 0.090(3) Uani 1 d . .
C8 C 0.4388(6) 0.1183(4) 0.5626(4) 0.031(2) Uani 1 d . .
O8 O 0.4210(4) 0.0833(3) 0.6140(3) 0.0442(14) Uani 1 d . .
C9 C 0.3192(5) 0.1897(4) 0.4118(4) 0.0209(15) Uani 1 d . .
C10 C 0.3486(5) 0.2550(4) 0.4606(4) 0.0194(15) Uani 1 d . .
C11 C 0.4588(5) 0.2859(4) 0.4590(4) 0.022(2) Uani 1 d . .
H11A H 0.4945(5) 0.3255(4) 0.4978(4) 0.027 Uiso 1 calc R .
C12 C 0.5263(5) 0.2505(4) 0.4118(4) 0.0209(15) Uani 1 d . .
C20 C 0.6471(6) 0.2902(4) 0.4170(4) 0.028(2) Uani 1 d . .
C21 C 0.6164(7) 0.3626(4) 0.3697(4) 0.035(2) Uani 1 d . .
H21A H 0.6883(9) 0.3915(13) 0.3722(24) 0.053 Uiso 1 calc R .
H21B H 0.5615(33) 0.3919(13) 0.3923(18) 0.053 Uiso 1 calc R .
H21C H 0.5797(38) 0.3506(4) 0.3144(7) 0.053 Uiso 1 calc R .
C22 C 0.7337(6) 0.2457(4) 0.3814(5) 0.037(2) Uani 1 d . .
H22A H 0.8026(20) 0.2766(10) 0.3809(26) 0.055 Uiso 1 calc R .
H22B H 0.6955(15) 0.2310(23) 0.3271(11) 0.055 Uiso 1 calc R .
H22C H 0.7585(33) 0.2010(15) 0.4134(17) 0.055 Uiso 1 calc R .
C23 C 0.7106(6) 0.3134(5) 0.5011(4) 0.037(2) Uani 1 d . .
H23A H 0.7849(21) 0.3380(25) 0.4997(6) 0.055 Uiso 1 calc R .
H23B H 0.7267(38) 0.2690(5) 0.5349(8) 0.055 Uiso 1 calc R .
H23C H 0.6607(19) 0.3479(21) 0.5224(12) 0.055 Uiso 1 calc R .
C31 C 0.4066(7) 0.1340(5) 0.2005(4) 0.043(2) Uani 1 d . .
H31A H 0.4306(7) 0.0862(5) 0.1791(4) 0.052 Uiso 1 calc R .
C32 C 0.4729(6) 0.2002(5) 0.2130(4) 0.034(2) Uani 1 d . .
H32A H 0.5531(6) 0.2072(5) 0.2030(4) 0.040 Uiso 1 calc R .
C33 C 0.4015(6) 0.2568(4) 0.2333(4) 0.030(2) Uani 1 d . .
H33A H 0.4240(6) 0.3105(4) 0.2421(4) 0.036 Uiso 1 calc R .
C34 C 0.2924(6) 0.2268(4) 0.2344(4) 0.031(2) Uani 1 d . .
H34A H 0.2235(6) 0.2554(4) 0.2438(4) 0.037 Uiso 1 calc R .
C35 C 0.2918(7) 0.1502(5) 0.2145(4) 0.038(2) Uani 1 d . .
H35A H 0.2224(7) 0.1159(5) 0.2048(4) 0.046 Uiso 1 calc R .
C41 C 0.1792(6) 0.2396(4) 0.5645(4) 0.025(2) Uani 1 d . .
C42 C 0.0619(6) 0.2212(4) 0.5300(4) 0.027(2) Uani 1 d . .
H42A H 0.0205(6) 0.2447(4) 0.4827(4) 0.032 Uiso 1 calc R .
C43 C 0.0076(7) 0.1674(4) 0.5671(4) 0.034(2) Uani 1 d . .
H43A H -0.0726(7) 0.1554(4) 0.5451(4) 0.040 Uiso 1 calc R .
C44 C 0.0662(7) 0.1315(4) 0.6341(4) 0.033(2) Uani 1 d . .
H44A H 0.0274(7) 0.0943(4) 0.6577(4) 0.040 Uiso 1 calc R .
C45 C 0.1820(7) 0.1495(4) 0.6675(4) 0.035(2) Uani 1 d . .
H45A H 0.2237(7) 0.1241(4) 0.7135(4) 0.042 Uiso 1 calc R .
C46 C 0.2372(6) 0.2045(4) 0.6340(4) 0.032(2) Uani 1 d . .
H46A H 0.3156(6) 0.2185(4) 0.6587(4) 0.038 Uiso 1 calc R .
C51 C 0.1539(6) 0.3546(4) 0.4438(4) 0.023(2) Uani 1 d . .
C52 C 0.0552(6) 0.3877(4) 0.4626(5) 0.036(2) Uani 1 d . .
H52A H 0.0429(6) 0.3831(4) 0.5146(5) 0.043 Uiso 1 calc R .
C53 C -0.0249(7) 0.4275(4) 0.4052(5) 0.042(2) Uani 1 d . .
H53A H -0.0920(7) 0.4497(4) 0.4178(5) 0.051 Uiso 1 calc R .
C54 C -0.0066(7) 0.4346(4) 0.3301(5) 0.045(2) Uani 1 d . .
H54A H -0.0624(7) 0.4606(4) 0.2907(5) 0.054 Uiso 1 calc R .
C55 C 0.0898(7) 0.4049(4) 0.3118(5) 0.041(2) Uani 1 d . .
H55A H 0.1026(7) 0.4114(4) 0.2601(5) 0.049 Uiso 1 calc R .
C56 C 0.1695(7) 0.3653(4) 0.3673(4) 0.032(2) Uani 1 d . .
H56A H 0.2369(7) 0.3448(4) 0.3534(4) 0.039 Uiso 1 calc R .
C61 C 0.2043(6) 0.1496(4) 0.4061(4) 0.023(2) Uani 1 d . .
C62 C 0.1940(6) 0.0827(4) 0.4431(4) 0.026(2) Uani 1 d . .
H62A H 0.2616(6) 0.0602(4) 0.4760(4) 0.031 Uiso 1 calc R .
C63 C 0.0851(7) 0.0482(4) 0.4323(4) 0.034(2) Uani 1 d . .
H63A H 0.0796(7) 0.0023(4) 0.4587(4) 0.041 Uiso 1 calc R .
C64 C -0.0132(6) 0.0775(4) 0.3857(4) 0.033(2) Uani 1 d . .
H64A H -0.0868(6) 0.0529(4) 0.3793(4) 0.040 Uiso 1 calc R .
C65 C -0.0048(7) 0.1435(4) 0.3477(4) 0.036(2) Uani 1 d . .
H65A H -0.0735(7) 0.1650(4) 0.3150(4) 0.043 Uiso 1 calc R .
C66 C 0.1026(6) 0.1795(4) 0.3560(4) 0.026(2) Uani 1 d . .
H66A H 0.1072(6) 0.2244(4) 0.3279(4) 0.031 Uiso 1 calc R .

loop_
_atom_type_symbol
_atom_type_description
_atom_type_scat_dispersion_real
_atom_type_scat_dispersion_imag
_atom_type_scat_source
C C 0.0033 0.0016 'International Tables Vol C Tables 4.2.6.8 and 6.1.1.4'
H H 0.0000 0.0000 'International Tables Vol C Tables 4.2.6.8 and 6.1.1.4'
O O 0.0106 0.0060 'International Tables Vol C Tables 4.2.6.8 and 6.1.1.4'
P P 0.1023 0.0942 'International Tables Vol C Tables 4.2.6.8 and 6.1.1.4'
Fe Fe 0.3463 0.8444 'International Tables Vol C Tables 4.2.6.8 and 6.1.1.4'
Co Co 0.3494 0.9721 'International Tables Vol C Tables 4.2.6.8 and 6.1.1.4'
W W -0.8490 6.8722 'International Tables Vol C Tables 4.2.6.8 and 6.1.1.4'

loop_
_geom_angle_atom_site_label_1
_geom_angle_atom_site_label_2
_geom_angle_atom_site_label_3
_geom_angle
_geom_angle_site_symmetry_1
_geom_angle_site_symmetry_3
_geom_angle_publ_flag
C5 W1 C6 78.3(3) . . ?
C5 W1 C9 127.5(3) . . ?
C6 W1 C9 81.3(3) . . ?
C5 W1 C12 85.5(3) . . ?
C6 W1 C12 133.3(3) . . ?
C9 W1 C12 74.6(2) . . ?
C5 W1 C31 90.4(3) . . ?
C6 W1 C31 87.8(3) . . ?
C9 W1 C31 136.6(3) . . ?
C12 W1 C31 136.3(3) . . ?
C5 W1 C35 123.8(3) . . ?
C6 W1 C35 81.8(3) . . ?
C9 W1 C35 99.9(3) . . ?
C12 W1 C35 141.1(3) . . ?
C31 W1 C35 36.7(3) . . ?
C5 W1 C32 88.7(3) . . ?
C6 W1 C32 122.1(3) . . ?
C9 W1 C32 142.1(2) . . ?
C12 W1 C32 100.8(3) . . ?
C31 W1 C32 35.5(3) . . ?
C35 W1 C32 59.8(3) . . ?
C5 W1 C34 146.4(3) . . ?
C6 W1 C34 111.7(3) . . ?
C9 W1 C34 86.1(2) . . ?
C12 W1 C34 106.0(3) . . ?
C31 W1 C34 59.3(3) . . ?
C35 W1 C34 35.3(3) . . ?
C32 W1 C34 58.5(3) . . ?
C5 W1 C33 119.2(3) . . ?
C6 W1 C33 140.1(3) . . ?
C9 W1 C33 107.4(2) . . ?
C12 W1 C33 85.8(2) . . ?
C31 W1 C33 58.7(3) . . ?
C35 W1 C33 58.6(3) . . ?
C32 W1 C33 35.1(3) . . ?
C34 W1 C33 34.4(2) . . ?
C5 W1 Co1 80.9(2) . . ?
C6 W1 Co1 84.0(2) . . ?
C9 W1 Co1 49.1(2) . . ?
C12 W1 Co1 50.0(2) . . ?
C31 W1 Co1 169.1(2) . . ?
C35 W1 Co1 147.7(2) . . ?
C32 W1 Co1 149.3(2) . . ?
C34 W1 Co1 130.8(2) . . ?
C33 W1 Co1 131.5(2) . . ?
C7 Co1 C8 87.8(3) . . ?
C7 Co1 C9 164.7(4) . . ?
C8 Co1 C9 101.3(3) . . ?
C7 Co1 C11 112.9(3) . . ?
C8 Co1 C11 133.6(3) . . ?
C9 Co1 C11 69.6(3) . . ?
C7 Co1 C12 93.8(3) . . ?
C8 Co1 C12 172.4(3) . . ?
C9 Co1 C12 78.9(2) . . ?
C11 Co1 C12 39.2(2) . . ?
C7 Co1 C10 148.9(4) . . ?
C8 Co1 C10 105.0(3) . . ?
C9 Co1 C10 40.2(2) . . ?
C11 Co1 C10 39.1(2) . . ?
C12 Co1 C10 70.1(2) . . ?
C7 Co1 W1 112.2(3) . . ?
C8 Co1 W1 132.9(2) . . ?
C9 Co1 W1 52.7(2) . . ?
C11 Co1 W1 78.9(2) . . ?
C12 Co1 W1 53.1(2) . . ?
C10 Co1 W1 79.9(2) . . ?
C2 Fe1 C3 115.5(4) . . ?
C2 Fe1 C4 90.4(3) . . ?
C3 Fe1 C4 94.1(4) . . ?
C2 Fe1 C1 129.1(3) . . ?
C3 Fe1 C1 115.3(3) . . ?
C4 Fe1 C1 88.7(3) . . ?
C2 Fe1 P1 87.9(2) . . ?
C3 Fe1 P1 91.4(3) . . ?
C4 Fe1 P1 174.4(3) . . ?
C1 Fe1 P1 88.2(2) . . ?
C51 P1 C41 106.0(3) . . ?
C51 P1 C10 102.9(3) . . ?
C41 P1 C10 108.9(3) . . ?
C51 P1 Fe1 110.5(2) . . ?
C41 P1 Fe1 113.9(2) . . ?
C10 P1 Fe1 113.8(2) . . ?
O1 C1 Fe1 176.8(7) . . ?
O2 C2 Fe1 179.4(7) . . ?
O3 C3 Fe1 177.8(7) . . ?
O4 C4 Fe1 177.4(7) . . ?
O5 C5 W1 173.9(7) . . ?
O6 C6 W1 174.9(7) . . ?
O7 C7 Co1 174.8(9) . . ?
O8 C8 Co1 174.3(6) . . ?
C10 C9 C61 120.9(5) . . ?
C10 C9 Co1 71.2(4) . . ?
C61 C9 Co1 129.1(5) . . ?
C10 C9 W1 116.9(4) . . ?
C61 C9 W1 121.3(4) . . ?
Co1 C9 W1 78.2(2) . . ?
C11 C10 C9 113.8(6) . . ?
C11 C10 P1 116.0(5) . . ?
C9 C10 P1 130.2(5) . . ?
C11 C10 Co1 70.3(4) . . ?
C9 C10 Co1 68.5(3) . . ?
P1 C10 Co1 133.0(3) . . ?
C12 C11 C10 118.1(6) . . ?
C12 C11 Co1 70.6(4) . . ?
C10 C11 Co1 70.6(4) . . ?
C11 C12 C20 112.4(6) . . ?
C11 C12 Co1 70.2(4) . . ?
C20 C12 Co1 128.9(4) . . ?
C11 C12 W1 114.8(4) . . ?
C20 C12 W1 131.9(5) . . ?
Co1 C12 W1 76.9(2) . . ?
C23 C20 C22 107.9(6) . . ?
C23 C20 C21 106.3(6) . . ?
C22 C20 C21 108.6(6) . . ?
C23 C20 C12 114.1(6) . . ?
C22 C20 C12 114.5(6) . . ?
C21 C20 C12 105.0(5) . . ?
C32 C31 C35 107.7(7) . . ?
C32 C31 W1 73.3(4) . . ?
C35 C31 W1 72.4(4) . . ?
C33 C32 C31 108.0(6) . . ?
C33 C32 W1 74.0(4) . . ?
C31 C32 W1 71.2(4) . . ?
C34 C33 C32 108.9(7) . . ?
C34 C33 W1 72.5(4) . . ?
C32 C33 W1 70.9(4) . . ?
C33 C34 C35 108.9(7) . . ?
C33 C34 W1 73.1(4) . . ?
C35 C34 W1 70.8(4) . . ?
C34 C35 C31 106.5(7) . . ?
C34 C35 W1 73.9(4) . . ?
C31 C35 W1 70.9(4) . . ?
C46 C41 C42 119.6(6) . . ?
C46 C41 P1 118.3(5) . . ?
C42 C41 P1 122.1(5) . . ?
C43 C42 C41 118.2(7) . . ?
C44 C43 C42 121.9(7) . . ?
C43 C44 C45 119.6(7) . . ?
C46 C45 C44 120.0(7) . . ?
C45 C46 C41 120.6(7) . . ?
C56 C51 C52 117.5(6) . . ?
C56 C51 P1 121.9(5) . . ?
C52 C51 P1 120.5(5) . . ?
C53 C52 C51 120.1(7) . . ?
C54 C53 C52 119.9(7) . . ?
C55 C54 C53 120.7(7) . . ?
C54 C55 C56 120.4(8) . . ?
C55 C56 C51 121.5(7) . . ?
C62 C61 C66 117.8(6) . . ?
C62 C61 C9 124.0(6) . . ?
C66 C61 C9 118.2(6) . . ?
C61 C62 C63 120.2(7) . . ?
C64 C63 C62 122.2(7) . . ?
C63 C64 C65 118.6(7) . . ?
C64 C65 C66 121.1(7) . . ?
C65 C66 C61 120.1(7) . . ?

loop_
_geom_bond_atom_site_label_1
_geom_bond_atom_site_label_2
_geom_bond_distance
_geom_bond_site_symmetry_2
_geom_bond_publ_flag
W1 C5 1.997(8) . ?
W1 C6 2.007(8) . ?
W1 C9 2.181(6) . ?
W1 C12 2.201(7) . ?
W1 C31 2.288(7) . ?
W1 C35 2.307(7) . ?
W1 C32 2.315(7) . ?
W1 C34 2.347(7) . ?
W1 C33 2.354(7) . ?
W1 Co1 2.682(2) . ?
Co1 C7 1.739(8) . ?
Co1 C8 1.742(8) . ?
Co1 C9 2.070(6) . ?
Co1 C11 2.103(7) . ?
Co1 C12 2.108(6) . ?
Co1 C10 2.106(6) . ?
Fe1 C2 1.781(8) . ?
Fe1 C3 1.786(9) . ?
Fe1 C4 1.785(8) . ?
Fe1 C1 1.790(9) . ?
Fe1 P1 2.263(2) . ?
P1 C51 1.805(7) . ?
P1 C41 1.830(7) . ?
P1 C10 1.842(6) . ?
C1 O1 1.142(9) . ?
C2 O2 1.151(9) . ?
C3 O3 1.138(9) . ?
C4 O4 1.138(9) . ?
C5 O5 1.148(9) . ?
C6 O6 1.133(9) . ?
C7 O7 1.138(9) . ?
C8 O8 1.148(8) . ?
C9 C10 1.437(9) . ?
C9 C61 1.506(9) . ?
C10 C11 1.408(9) . ?
C11 C12 1.414(9) . ?
C12 C20 1.564(9) . ?
C20 C23 1.532(10) . ?
C20 C22 1.528(10) . ?
C20 C21 1.532(10) . ?
C31 C32 1.405(11) . ?
C31 C35 1.447(11) . ?
C32 C33 1.410(10) . ?
C33 C34 1.389(10) . ?
C34 C35 1.413(11) . ?
C41 C46 1.389(10) . ?
C41 C42 1.402(9) . ?
C42 C43 1.391(10) . ?
C43 C44 1.366(11) . ?
C44 C45 1.381(11) . ?
C45 C46 1.378(10) . ?
C51 C56 1.395(10) . ?
C51 C52 1.403(10) . ?
C52 C53 1.393(11) . ?
C53 C54 1.375(12) . ?
C54 C55 1.350(11) . ?
C55 C56 1.370(10) . ?
C61 C62 1.379(9) . ?
C61 C66 1.404(9) . ?
C62 C63 1.388(10) . ?
C63 C64 1.347(11) . ?
C64 C65 1.368(11) . ?
C65 C66 1.388(10) . ?
